data_7237256
loop_
_publ_author_name
'Zhao, Jin-Yan'
'Wang, Rui'
'Wang, Shan'
'Lv, Ya-Ru'
'Xu, Hong'
'Zang, Shuang-Quan'

_publ_section_title
;
 Metal--organic framework-derived Co9S8 embedded in N, O and S-tridoped
 carbon nanomaterials as an efficient oxygen bifunctional electrocatalyst
;
_journal_issue 13
_journal_name_full 'Journal of Materials Chemistry A'
_journal_page_first 7389
_journal_paper_doi 10.1039/C8TA12116H
_journal_volume 7
_journal_year 2019
_chemical_formula_moiety 'C33 H29 Co N3 O8 S'
_chemical_formula_sum 'C33 H29 Co N3 O8 S'
_chemical_formula_weight 686.58
_space_group_crystal_system triclinic
_space_group_IT_number 2
_space_group_name_Hall '-P 1'
_space_group_name_H-M_alt 'P -1'
_atom_sites_solution_hydrogens mixed
_atom_sites_solution_primary dual
_audit_creation_date 2018-09-13
_audit_creation_method
;
Olex2 1.2
(compiled 2018.05.29 svn.r3508 for OlexSys, GUI svn.r5506)
;
_audit_update_record
;
2018-09-13 deposited with the CCDC.	2019-02-28 downloaded from the CCDC.
;
_cell_angle_alpha 64.375(3)
_cell_angle_beta 83.258(5)
_cell_angle_gamma 74.434(5)
_cell_formula_units_Z 2
_cell_length_a 9.1585(7)
_cell_length_b 15.3205(6)
_cell_length_c 15.4803(4)
_cell_measurement_reflns_used 7125
_cell_measurement_temperature 293(2)
_cell_measurement_theta_max 72.7270
_cell_measurement_theta_min 3.3140
_cell_volume 1886.61(18)
_computing_cell_refinement 'CrysAlisPro 1.171.39.27b (Rigaku OD, 2015)'
_computing_data_collection 'CrysAlisPro 1.171.39.27b (Rigaku OD, 2015)'
_computing_data_reduction 'CrysAlisPro 1.171.39.27b (Rigaku OD, 2015)'
_computing_molecular_graphics 'Olex2 (Dolomanov et al., 2009)'
_computing_publication_material 'Olex2 (Dolomanov et al., 2009)'
_computing_structure_refinement 'ShelXL (Sheldrick, 2015)'
_computing_structure_solution 'ShelXT (Sheldrick, 2015)'
_diffrn_ambient_temperature 293(2)
_diffrn_detector 'CCD plate'
_diffrn_measured_fraction_theta_full 0.989
_diffrn_measured_fraction_theta_max 0.959
_diffrn_measurement_details
;
List of Runs (angles in degrees, time in seconds):

  # Type    Start    End  Width  t~exp~   \w     \q     \k     \f   Frames
#--------------------------------------------------------------------------
  1  \w     50.00  89.00   0.50    0.54    --    0.00  57.00-180.00   78
  2  \w    -85.00 -44.00   0.50    0.54    --    0.00 -38.00 -60.00   82
  3  \w    -28.00  15.00   0.50    0.54    --    0.00  57.00-180.00   86
  4  \w    -30.00  29.00   0.50    0.54    --    0.00 -38.00 -60.00  118
  5  \w     -4.00  86.00   0.50    0.54    --    0.00  57.00 -90.00  180
  6  \w    103.00 187.00   0.50    1.80    --   97.60  45.00 -90.00  168
  7  \w     55.00 182.00   0.50    1.80    --   97.60  15.00-120.00  254
  8  \w     11.00 126.00   0.50    1.80    --   97.60 -30.00 120.00  230
  9  \w     75.00 101.00   0.50    1.80    --   97.60 -82.00 -60.00   52
 10  \w     90.00 116.00   0.50    1.80    --   97.60 -82.00-150.00   52
 11  \w    110.00 135.00   0.50    1.80    --   97.60 -82.00  60.00   50
 12  \w      9.00  35.00   0.50    1.80    --   97.60 -82.00 -90.00   52
 13  \w     12.00 106.00   0.50    1.80    --   97.60 -82.00  60.00  188
 14  \w      9.00 127.00   0.50    1.80    --   97.60 -61.00  60.00  236
 15  \w     32.00  58.00   0.50    1.80    --   97.60 -82.00 -60.00   52
 16  \w     38.00 135.00   0.50    1.80    --   97.60 -82.00 -90.00  194
 17  \w     63.00 134.00   0.50    1.80    --   97.60 -82.00-180.00  142
 18  \w     43.00 128.00   0.50    1.80    --   97.60 -30.00-120.00  170
 19  \w     57.00 100.00   0.50    1.80    --   97.60 -82.00   0.00   86
 20  \w     69.00 114.00   0.50    1.80    --   97.60 -41.00  18.00   90
 21  \w      9.00 122.00   0.50    1.80    --   97.60 -45.00 -90.00  226
 22  \w     89.00 115.00   0.50    1.80    --   97.60 -82.00  90.00   52
 23  \w     19.00 130.00   0.50    1.80    --   97.60 -82.00 120.00  222
;
_diffrn_measurement_device 'four-circle diffractometer'
_diffrn_measurement_device_type 'XtaLAB AFC12 (RINC): Kappa single'
_diffrn_measurement_method '\w scans'
_diffrn_orient_matrix_type 'CrysAlisPro convention (1999,Acta A55,543-557)'
_diffrn_orient_matrix_UB_11 -0.1655276000
_diffrn_orient_matrix_UB_12 0.0557461000
_diffrn_orient_matrix_UB_13 0.0055849000
_diffrn_orient_matrix_UB_21 -0.0520833000
_diffrn_orient_matrix_UB_22 -0.0511818000
_diffrn_orient_matrix_UB_23 -0.0532303000
_diffrn_orient_matrix_UB_31 -0.0194527000
_diffrn_orient_matrix_UB_32 -0.0865510000
_diffrn_orient_matrix_UB_33 0.0965283000
_diffrn_radiation_monochromator graphite
_diffrn_radiation_probe x-ray
_diffrn_radiation_type CuK\a
_diffrn_radiation_wavelength 1.54184
_diffrn_reflns_av_R_equivalents 0.0549
_diffrn_reflns_av_unetI/netI 0.0539
_diffrn_reflns_Laue_measured_fraction_full 0.989
_diffrn_reflns_Laue_measured_fraction_max 0.959
_diffrn_reflns_limit_h_max 10
_diffrn_reflns_limit_h_min -11
_diffrn_reflns_limit_k_max 16
_diffrn_reflns_limit_k_min -19
_diffrn_reflns_limit_l_max 19
_diffrn_reflns_limit_l_min -18
_diffrn_reflns_number 18569
_diffrn_reflns_point_group_measured_fraction_full 0.989
_diffrn_reflns_point_group_measured_fraction_max 0.959
_diffrn_reflns_theta_full 67.684
_diffrn_reflns_theta_max 73.318
_diffrn_reflns_theta_min 3.166
_diffrn_source 'fine-focus sealed X-ray tube'
_diffrn_source_type 'Enhance (Cu) X-ray Source'
_exptl_absorpt_coefficient_mu 4.485
_exptl_absorpt_correction_T_max 1.00000
_exptl_absorpt_correction_T_min 0.57424
_exptl_absorpt_correction_type multi-scan
_exptl_absorpt_process_details
;
CrysAlisPro 1.171.39.27b (Rigaku Oxford Diffraction, 2015)
Empirical absorption correction using spherical harmonics,
 implemented in SCALE3 ABSPACK scaling algorithm.
;
_exptl_crystal_colour red
_exptl_crystal_colour_primary red
_exptl_crystal_density_diffrn 1.209
_exptl_crystal_description block
_exptl_crystal_F_000 710
_exptl_crystal_size_max 0.3
_exptl_crystal_size_mid 0.2
_exptl_crystal_size_min 0.2
_refine_diff_density_max 1.245
_refine_diff_density_min -0.521
_refine_diff_density_rms 0.097
_refine_ls_extinction_method none
_refine_ls_goodness_of_fit_ref 1.026
_refine_ls_hydrogen_treatment constr
_refine_ls_matrix_type full
_refine_ls_number_parameters 418
_refine_ls_number_reflns 7288
_refine_ls_number_restraints 0
_refine_ls_restrained_S_all 1.026
_refine_ls_R_factor_all 0.0996
_refine_ls_R_factor_gt 0.0785
_refine_ls_shift/su_max 0.000
_refine_ls_shift/su_mean 0.000
_refine_ls_structure_factor_coef Fsqd
_refine_ls_weighting_details 'w=1/[\s^2^(Fo^2^)+(0.1706P)^2^] where P=(Fo^2^+2Fc^2^)/3'
_refine_ls_weighting_scheme calc
_refine_ls_wR_factor_gt 0.2236
_refine_ls_wR_factor_ref 0.2425
_reflns_Friedel_coverage 0.000
_reflns_number_gt 5240
_reflns_number_total 7288
_reflns_threshold_expression 'I > 2\s(I)'
_cod_data_source_file c8ta12116h2.cif
_cod_data_source_block 20171107b5-1
_cod_database_code 7237256
_shelx_shelxl_version_number 2016/4
_chemical_oxdiff_formula 'C H N O C  Co'
_shelx_space_group_comment
;
The symmetry employed for this shelxl refinement is uniquely defined
by the following loop, which should always be used as a source of
symmetry information in preference to the above space-group names.
They are only intended as comments.
;
_shelx_estimated_absorpt_t_max 0.467
_shelx_estimated_absorpt_t_min 0.346
_reflns_odcompleteness_completeness 98.98
_reflns_odcompleteness_iscentric 1
_reflns_odcompleteness_theta 66.97
_olex2_refinement_description
;
1. Fixed Uiso
 At 1.2 times of:
  All C(H) groups
 At 1.5 times of:
  All C(H,H,H) groups, All O(H,H) groups
2.a Rotating group:
 O004(H00A,H00B)
2.b Aromatic/amide H refined with riding coordinates:
 C00D(H00D), C00I(H00I), C00L(H00L), C00M(H00M), C00O(H00O), C00Q(H00Q),
 C00U(H00U), C00V(H00V), C00W(H00W), C00X(H00X), C00Y(H00Y), C00Z(H00Z),
 C010(H010), C011(H011), C012(H012), C013(H013), C014(H014), C015(H015),
 C016(H016), C017(H017), C018(H018)
2.c Idealised Me refined as rotating group:
 C019(H01A,H01B,H01C), C01A(H01D,H01E,H01F)
;
_olex2_submission_special_instructions 'No special instructions were received'
_oxdiff_exptl_absorpt_empirical_details
;
Empirical correction (ABSPACK) includes:
- Absorption correction using spherical harmonics
- Frame scaling
;
_oxdiff_exptl_absorpt_empirical_full_max 2.547
_oxdiff_exptl_absorpt_empirical_full_min 0.415

loop_
_space_group_symop_operation_xyz
'x, y, z'
'-x, -y, -z'

loop_
_atom_site_label
_atom_site_type_symbol
_atom_site_fract_x
_atom_site_fract_y
_atom_site_fract_z
_atom_site_U_iso_or_equiv
_atom_site_adp_type
_atom_site_occupancy
_atom_site_site_symmetry_order
_atom_site_calc_flag
_atom_site_refinement_flags_posn
Co01 Co 0.30993(8) 0.64068(4) 0.61439(4) 0.0501(2) Uani 1 1 d .
S002 S 0.18804(14) 0.95987(8) -0.16523(7) 0.0588(3) Uani 1 1 d .
O003 O 0.3732(4) 0.7704(2) 0.5858(2) 0.0580(7) Uani 1 1 d .
O004 O 0.5327(4) 0.5731(2) 0.5812(2) 0.0604(8) Uani 1 1 d .
H00A H 0.591962 0.542329 0.632142 0.091 Uiso 1 1 d GR
H00B H 0.579512 0.618660 0.541412 0.091 Uiso 1 1 d GR
O005 O 0.2343(4) 0.5153(2) 0.6303(3) 0.0671(9) Uani 1 1 d .
O006 O 0.1687(4) 1.0651(2) -0.2019(2) 0.0677(8) Uani 1 1 d .
O007 O 0.3648(4) 0.5803(2) 0.7589(2) 0.0647(8) Uani 1 1 d .
O008 O 0.0801(4) 0.9220(3) -0.1903(2) 0.0735(9) Uani 1 1 d .
O009 O 0.5832(4) 0.7531(2) 0.4995(3) 0.0750(10) Uani 1 1 d .
N00A N 1.0881(4) 0.7048(3) -0.3492(3) 0.0569(8) Uani 1 1 d .
O00B O 0.6088(5) 0.4986(3) 0.7646(3) 0.0843(11) Uani 1 1 d .
N00C N 0.2520(5) 0.7021(2) 0.4645(3) 0.0574(9) Uani 1 1 d .
C00D C 0.3715(5) 0.9672(3) 0.5416(3) 0.0564(10) Uani 1 1 d .
H00D H 0.285045 0.945331 0.569843 0.068 Uiso 1 1 calc R
C00E C 0.3689(6) 0.9083(3) -0.1989(3) 0.0569(10) Uani 1 1 d .
C00F C 0.4828(5) 0.8011(3) 0.5354(3) 0.0530(10) Uani 1 1 d .
C00G C 0.4948(5) 0.5157(3) 0.9043(3) 0.0533(10) Uani 1 1 d .
C00H C 0.4914(5) 0.9048(3) 0.5163(3) 0.0510(9) Uani 1 1 d .
C00I C 0.3808(6) 1.0619(3) 0.5249(3) 0.0573(10) Uani 1 1 d .
H00I H 0.299951 1.103459 0.541613 0.069 Uiso 1 1 calc R
C00J C 0.2078(5) 0.8298(3) 0.1594(3) 0.0564(10) Uani 1 1 d .
N00K N 0.2592(6) 0.3521(3) 0.6705(4) 0.0894(15) Uani 1 1 d .
C00L C 0.4767(6) 0.9636(3) -0.2319(4) 0.0674(12) Uani 1 1 d .
H00L H 0.455253 1.027261 -0.233676 0.081 Uiso 1 1 calc R
C00M C 0.2753(6) 0.6837(3) 0.3183(3) 0.0623(11) Uani 1 1 d .
H00M H 0.302341 0.640998 0.287829 0.075 Uiso 1 1 calc R
C00N C 0.2169(5) 0.7853(3) 0.2651(3) 0.0551(10) Uani 1 1 d .
C00O C 0.6314(6) 0.4481(3) 1.0514(3) 0.0610(11) Uani 1 1 d .
H00O H 0.720749 0.412557 1.086007 0.073 Uiso 1 1 calc R
C00P C 0.6519(5) 0.8275(3) -0.2576(3) 0.0576(10) Uani 1 1 d .
C00Q C 0.2931(6) 0.6462(3) 0.4153(3) 0.0610(11) Uani 1 1 d .
H00Q H 0.335943 0.578357 0.448532 0.073 Uiso 1 1 calc R
C00R C 0.4900(6) 0.5321(3) 0.8018(3) 0.0579(11) Uani 1 1 d .
C00S C 0.1955(5) 0.9092(3) -0.0388(3) 0.0554(10) Uani 1 1 d .
C00T C 0.8034(6) 0.7850(3) -0.2884(3) 0.0583(10) Uani 1 1 d .
C00U C 0.9314(6) 0.8127(4) -0.2821(4) 0.0717(14) Uani 1 1 d .
H00U H 0.923965 0.859738 -0.257939 0.086 Uiso 1 1 calc R
C00V C 0.6274(6) 0.4636(3) 0.9566(3) 0.0629(11) Uani 1 1 d .
H00V H 0.713839 0.439100 0.928020 0.076 Uiso 1 1 calc R
C00W C 0.3001(6) 0.4284(3) 0.6692(4) 0.0723(14) Uani 1 1 d .
H00W H 0.388860 0.414128 0.701612 0.087 Uiso 1 1 calc R
C00X C 0.1732(6) 0.8427(3) 0.3173(3) 0.0631(12) Uani 1 1 d .
H00X H 0.131478 0.910882 0.285797 0.076 Uiso 1 1 calc R
C00Y C 0.6165(6) 0.9242(3) -0.2622(4) 0.0693(13) Uani 1 1 d .
H00Y H 0.687746 0.962375 -0.285806 0.083 Uiso 1 1 calc R
C00Z C 0.1910(6) 0.7994(3) 0.4146(3) 0.0651(12) Uani 1 1 d .
H00Z H 0.159310 0.839548 0.447666 0.078 Uiso 1 1 calc R
C010 C 0.9638(6) 0.6792(4) -0.3553(4) 0.0721(14) Uani 1 1 d .
H010 H 0.973157 0.632710 -0.380376 0.087 Uiso 1 1 calc R
C011 C 0.2256(7) 0.9237(4) 0.1046(3) 0.0718(14) Uani 1 1 d .
H011 H 0.241302 0.961470 0.134671 0.086 Uiso 1 1 calc R
C012 C 0.4029(6) 0.8128(3) -0.1960(4) 0.0697(13) Uani 1 1 d .
H012 H 0.330712 0.775360 -0.174477 0.084 Uiso 1 1 calc R
C013 C 0.2211(7) 0.9650(3) 0.0047(3) 0.0724(14) Uani 1 1 d .
H013 H 0.235023 1.028856 -0.031560 0.087 Uiso 1 1 calc R
C014 C 0.8246(6) 0.7160(4) -0.3277(4) 0.0740(14) Uani 1 1 d .
H014 H 0.742182 0.695059 -0.334850 0.089 Uiso 1 1 calc R
C015 C 1.0695(6) 0.7720(4) -0.3108(4) 0.0694(13) Uani 1 1 d .
H015 H 1.154059 0.791071 -0.303908 0.083 Uiso 1 1 calc R
C016 C 0.1810(8) 0.7748(4) 0.1126(3) 0.0779(15) Uani 1 1 d .
H016 H 0.167930 0.710673 0.148578 0.093 Uiso 1 1 calc R
C017 C 0.5434(6) 0.7738(3) -0.2251(4) 0.0653(12) Uani 1 1 d .
H017 H 0.565043 0.709940 -0.222694 0.078 Uiso 1 1 calc R
C018 C 0.1739(8) 0.8147(4) 0.0148(4) 0.0831(17) Uani 1 1 d .
H018 H 0.154544 0.778135 -0.015416 0.100 Uiso 1 1 calc R
C019 C 0.1333(12) 0.3701(7) 0.6144(9) 0.155(4) Uani 1 1 d .
H01A H 0.117818 0.435907 0.563323 0.232 Uiso 1 1 calc GR
H01B H 0.044301 0.364774 0.653904 0.232 Uiso 1 1 calc GR
H01C H 0.152876 0.321757 0.587947 0.232 Uiso 1 1 calc GR
C01A C 0.3472(12) 0.2508(4) 0.7178(7) 0.134(3) Uani 1 1 d .
H01D H 0.437697 0.250425 0.743733 0.201 Uiso 1 1 calc GR
H01E H 0.373999 0.221732 0.672497 0.201 Uiso 1 1 calc GR
H01F H 0.288474 0.212711 0.768722 0.201 Uiso 1 1 calc GR

loop_
_atom_site_aniso_label
_atom_site_aniso_U_11
_atom_site_aniso_U_22
_atom_site_aniso_U_33
_atom_site_aniso_U_23
_atom_site_aniso_U_13
_atom_site_aniso_U_12
Co01 0.0752(5) 0.0377(3) 0.0361(4) -0.0113(3) -0.0096(3) -0.0149(3)
S002 0.0744(7) 0.0583(6) 0.0383(5) -0.0134(4) -0.0071(5) -0.0167(5)
O003 0.079(2) 0.0469(14) 0.0536(17) -0.0224(13) 0.0031(15) -0.0235(14)
O004 0.087(2) 0.0433(13) 0.0494(17) -0.0157(13) -0.0108(15) -0.0150(13)
O005 0.087(2) 0.0446(14) 0.072(2) -0.0210(15) -0.0124(17) -0.0200(14)
O006 0.087(2) 0.0558(16) 0.0470(17) -0.0121(14) -0.0075(16) -0.0099(15)
O007 0.077(2) 0.0690(18) 0.0381(16) -0.0119(14) -0.0124(14) -0.0143(16)
O008 0.079(2) 0.089(2) 0.057(2) -0.0301(18) -0.0143(17) -0.0231(18)
O009 0.090(2) 0.0516(16) 0.088(3) -0.0335(17) 0.017(2) -0.0237(16)
N00A 0.071(2) 0.0548(18) 0.049(2) -0.0235(16) -0.0093(17) -0.0142(16)
O00B 0.094(3) 0.092(2) 0.050(2) -0.0298(19) -0.0177(18) 0.012(2)
N00C 0.081(3) 0.0475(16) 0.0425(19) -0.0206(15) -0.0095(17) -0.0069(16)
C00D 0.070(3) 0.048(2) 0.046(2) -0.0112(18) 0.002(2) -0.0226(19)
C00E 0.074(3) 0.055(2) 0.040(2) -0.0181(18) -0.0042(19) -0.016(2)
C00F 0.076(3) 0.0399(17) 0.043(2) -0.0131(17) -0.001(2) -0.0214(18)
C00G 0.076(3) 0.0395(17) 0.036(2) -0.0078(16) -0.0099(19) -0.0110(18)
C00H 0.071(3) 0.0403(17) 0.040(2) -0.0108(16) -0.0072(18) -0.0171(17)
C00I 0.077(3) 0.0416(18) 0.046(2) -0.0121(17) 0.001(2) -0.0144(18)
C00J 0.069(3) 0.056(2) 0.041(2) -0.0212(19) -0.0067(19) -0.0055(19)
N00K 0.104(4) 0.058(2) 0.114(4) -0.034(3) 0.001(3) -0.037(2)
C00L 0.086(3) 0.055(2) 0.067(3) -0.030(2) 0.001(3) -0.020(2)
C00M 0.088(3) 0.052(2) 0.048(2) -0.026(2) -0.005(2) -0.007(2)
C00N 0.069(3) 0.054(2) 0.040(2) -0.0205(18) -0.0078(19) -0.0058(19)
C00O 0.068(3) 0.059(2) 0.042(2) -0.010(2) -0.019(2) -0.005(2)
C00P 0.071(3) 0.055(2) 0.051(2) -0.023(2) -0.007(2) -0.018(2)
C00Q 0.092(3) 0.0426(18) 0.044(2) -0.0183(18) -0.006(2) -0.005(2)
C00R 0.078(3) 0.0421(18) 0.047(2) -0.0115(18) -0.017(2) -0.0092(19)
C00S 0.068(3) 0.056(2) 0.038(2) -0.0173(18) -0.0047(19) -0.0110(19)
C00T 0.077(3) 0.052(2) 0.049(2) -0.0208(19) -0.006(2) -0.019(2)
C00U 0.087(4) 0.076(3) 0.079(3) -0.053(3) 0.010(3) -0.032(3)
C00V 0.075(3) 0.058(2) 0.045(2) -0.016(2) -0.016(2) -0.001(2)
C00W 0.083(3) 0.049(2) 0.080(4) -0.018(2) -0.004(3) -0.022(2)
C00X 0.092(3) 0.0471(19) 0.042(2) -0.0180(18) -0.019(2) 0.004(2)
C00Y 0.079(3) 0.060(2) 0.076(3) -0.032(2) 0.008(3) -0.026(2)
C00Z 0.095(4) 0.047(2) 0.047(2) -0.0227(19) -0.014(2) 0.003(2)
C010 0.070(3) 0.070(3) 0.095(4) -0.052(3) -0.019(3) -0.009(2)
C011 0.112(4) 0.065(3) 0.047(3) -0.028(2) -0.011(3) -0.024(3)
C012 0.087(4) 0.057(2) 0.066(3) -0.020(2) -0.002(3) -0.029(2)
C013 0.121(4) 0.056(2) 0.037(2) -0.010(2) -0.008(2) -0.030(3)
C014 0.075(3) 0.069(3) 0.095(4) -0.049(3) -0.020(3) -0.011(2)
C015 0.081(3) 0.074(3) 0.076(3) -0.045(3) 0.001(3) -0.030(2)
C016 0.132(5) 0.070(3) 0.041(2) -0.021(2) -0.003(3) -0.040(3)
C017 0.080(3) 0.051(2) 0.068(3) -0.024(2) 0.001(2) -0.022(2)
C018 0.143(5) 0.074(3) 0.047(3) -0.026(2) -0.005(3) -0.045(3)
C019 0.153(8) 0.137(7) 0.217(12) -0.090(8) -0.023(8) -0.062(6)
C01A 0.192(9) 0.051(3) 0.145(7) -0.028(4) 0.005(6) -0.031(4)

loop_
_atom_type_symbol
_atom_type_description
_atom_type_scat_dispersion_real
_atom_type_scat_dispersion_imag
_atom_type_scat_source
C C 0.0181 0.0091 'International Tables Vol C Tables 4.2.6.8 and 6.1.1.4'
H H 0.0000 0.0000 'International Tables Vol C Tables 4.2.6.8 and 6.1.1.4'
Co Co -2.3653 3.6143 'International Tables Vol C Tables 4.2.6.8 and 6.1.1.4'
N N 0.0311 0.0180 'International Tables Vol C Tables 4.2.6.8 and 6.1.1.4'
O O 0.0492 0.0322 'International Tables Vol C Tables 4.2.6.8 and 6.1.1.4'
S S 0.3331 0.5567 'International Tables Vol C Tables 4.2.6.8 and 6.1.1.4'

loop_
_geom_angle_atom_site_label_1
_geom_angle_atom_site_label_2
_geom_angle_atom_site_label_3
_geom_angle
_geom_angle_site_symmetry_1
_geom_angle_site_symmetry_3
O003 Co01 O004 91.38(12) . .
O003 Co01 O005 174.30(12) . .
O003 Co01 O007 92.50(13) . .
O003 Co01 N00A 89.52(13) . 1_456
O003 Co01 N00C 88.08(13) . .
O004 Co01 N00C 88.73(13) . .
O005 Co01 O004 89.90(12) . .
O005 Co01 N00A 89.31(14) . 1_456
O005 Co01 N00C 86.39(13) . .
O007 Co01 O004 91.31(13) . .
O007 Co01 O005 93.02(13) . .
O007 Co01 N00A 87.51(14) . 1_456
O007 Co01 N00C 179.41(13) . .
N00A Co01 O004 178.55(13) 1_456 .
N00A Co01 N00C 92.45(14) 1_456 .
O006 S002 O008 119.1(2) . .
O006 S002 C00E 108.3(2) . .
O006 S002 C00S 108.5(2) . .
O008 S002 C00E 107.9(2) . .
O008 S002 C00S 107.7(2) . .
C00E S002 C00S 104.3(2) . .
C00F O003 Co01 128.0(3) . .
Co01 O004 H00A 111.4 . .
Co01 O004 H00B 111.1 . .
H00A O004 H00B 102.7 . .
C00W O005 Co01 127.2(3) . .
C00R O007 Co01 130.8(3) . .
C010 N00A Co01 124.4(3) . 1_654
C010 N00A C015 115.7(4) . .
C015 N00A Co01 119.7(3) . 1_654
C00Q N00C Co01 120.7(3) . .
C00Q N00C C00Z 117.0(4) . .
C00Z N00C Co01 121.8(3) . .
C00H C00D H00D 120.0 . .
C00I C00D H00D 120.0 . .
C00I C00D C00H 120.0(4) . .
C00L C00E S002 120.2(3) . .
C00L C00E C012 119.4(5) . .
C012 C00E S002 120.3(4) . .
O003 C00F C00H 116.8(4) . .
O009 C00F O003 125.5(3) . .
O009 C00F C00H 117.7(4) . .
C00O C00G C00R 121.3(4) 2_667 .
C00O C00G C00V 118.6(4) 2_667 .
C00V C00G C00R 120.1(4) . .
C00D C00H C00F 120.3(4) . .
C00I C00H C00D 119.3(4) 2_676 .
C00I C00H C00F 120.4(4) 2_676 .
C00D C00I H00I 119.7 . .
C00H C00I C00D 120.7(4) 2_676 .
C00H C00I H00I 119.7 2_676 .
C011 C00J C00N 121.8(4) . .
C011 C00J C016 118.1(4) . .
C016 C00J C00N 120.1(4) . .
C00W N00K C019 119.0(6) . .
C00W N00K C01A 122.5(6) . .
C019 N00K C01A 118.1(6) . .
C00E C00L H00L 120.0 . .
C00E C00L C00Y 119.9(4) . .
C00Y C00L H00L 120.0 . .
C00N C00M H00M 119.8 . .
C00Q C00M H00M 119.8 . .
C00Q C00M C00N 120.4(4) . .
C00M C00N C00J 122.0(4) . .
C00X C00N C00J 122.2(4) . .
C00X C00N C00M 115.8(4) . .
C00G C00O H00O 119.3 2_667 .
C00G C00O C00V 121.4(4) 2_667 .
C00V C00O H00O 119.3 . .
C00Y C00P C00T 120.4(4) . .
C017 C00P C00T 121.0(4) . .
C017 C00P C00Y 118.6(5) . .
N00C C00Q C00M 123.2(4) . .
N00C C00Q H00Q 118.4 . .
C00M C00Q H00Q 118.4 . .
O007 C00R C00G 116.4(4) . .
O00B C00R O007 125.0(4) . .
O00B C00R C00G 118.7(4) . .
C013 C00S S002 119.5(3) . .
C013 C00S C018 120.8(4) . .
C018 C00S S002 119.7(3) . .
C00U C00T C00P 122.3(4) . .
C00U C00T C014 115.6(5) . .
C014 C00T C00P 122.1(4) . .
C00T C00U H00U 119.5 . .
C015 C00U C00T 121.0(4) . .
C015 C00U H00U 119.5 . .
C00G C00V H00V 120.0 . .
C00O C00V C00G 120.0(5) . .
C00O C00V H00V 120.0 . .
O005 C00W N00K 126.6(6) . .
O005 C00W H00W 116.7 . .
N00K C00W H00W 116.7 . .
C00N C00X H00X 119.8 . .
C00Z C00X C00N 120.5(4) . .
C00Z C00X H00X 119.8 . .
C00L C00Y C00P 120.7(4) . .
C00L C00Y H00Y 119.6 . .
C00P C00Y H00Y 119.6 . .
N00C C00Z C00X 123.0(4) . .
N00C C00Z H00Z 118.5 . .
C00X C00Z H00Z 118.5 . .
N00A C010 H010 117.7 . .
N00A C010 C014 124.5(4) . .
C014 C010 H010 117.7 . .
C00J C011 H011 119.0 . .
C00J C011 C013 121.9(4) . .
C013 C011 H011 119.0 . .
C00E C012 H012 119.9 . .
C017 C012 C00E 120.1(4) . .
C017 C012 H012 119.9 . .
C00S C013 C011 118.5(4) . .
C00S C013 H013 120.7 . .
C011 C013 H013 120.7 . .
C00T C014 H014 119.8 . .
C010 C014 C00T 120.5(5) . .
C010 C014 H014 119.8 . .
N00A C015 C00U 122.7(4) . .
N00A C015 H015 118.7 . .
C00U C015 H015 118.7 . .
C00J C016 H016 119.7 . .
C018 C016 C00J 120.7(5) . .
C018 C016 H016 119.7 . .
C00P C017 C012 121.2(4) . .
C00P C017 H017 119.4 . .
C012 C017 H017 119.4 . .
C00S C018 H018 120.1 . .
C016 C018 C00S 119.9(5) . .
C016 C018 H018 120.1 . .
N00K C019 H01A 109.5 . .
N00K C019 H01B 109.5 . .
N00K C019 H01C 109.5 . .
H01A C019 H01B 109.5 . .
H01A C019 H01C 109.5 . .
H01B C019 H01C 109.5 . .
N00K C01A H01D 109.5 . .
N00K C01A H01E 109.5 . .
N00K C01A H01F 109.5 . .
H01D C01A H01E 109.5 . .
H01D C01A H01F 109.5 . .
H01E C01A H01F 109.5 . .

loop_
_geom_bond_atom_site_label_1
_geom_bond_atom_site_label_2
_geom_bond_distance
_geom_bond_site_symmetry_2
Co01 O003 2.068(3) .
Co01 O004 2.140(3) .
Co01 O005 2.120(3) .
Co01 O007 2.083(3) .
Co01 N00A 2.133(4) 1_456
Co01 N00C 2.164(4) .
S002 O006 1.425(3) .
S002 O008 1.434(3) .
S002 C00E 1.758(5) .
S002 C00S 1.769(4) .
O003 C00F 1.261(5) .
O004 H00A 0.8830 .
O004 H00B 0.8819 .
O005 C00W 1.209(6) .
O007 C00R 1.265(6) .
O009 C00F 1.250(5) .
N00A Co01 2.133(4) 1_654
N00A C010 1.325(6) .
N00A C015 1.360(6) .
O00B C00R 1.261(6) .
N00C C00Q 1.335(5) .
N00C C00Z 1.337(5) .
C00D H00D 0.9300 .
C00D C00H 1.392(6) .
C00D C00I 1.383(6) .
C00E C00L 1.382(7) .
C00E C012 1.393(6) .
C00F C00H 1.508(5) .
C00G C00O 1.383(7) 2_667
C00G C00R 1.499(6) .
C00G C00V 1.386(6) .
C00H C00I 1.379(6) 2_676
C00I C00H 1.379(6) 2_676
C00I H00I 0.9300 .
C00J C00N 1.479(6) .
C00J C011 1.361(7) .
C00J C016 1.404(6) .
N00K C00W 1.311(6) .
N00K C019 1.421(11) .
N00K C01A 1.442(8) .
C00L H00L 0.9300 .
C00L C00Y 1.383(7) .
C00M H00M 0.9300 .
C00M C00N 1.391(6) .
C00M C00Q 1.367(6) .
C00N C00X 1.391(6) .
C00O C00G 1.383(7) 2_667
C00O H00O 0.9300 .
C00O C00V 1.385(6) .
C00P C00T 1.485(7) .
C00P C00Y 1.401(6) .
C00P C017 1.371(6) .
C00Q H00Q 0.9300 .
C00S C013 1.371(6) .
C00S C018 1.378(7) .
C00T C00U 1.376(7) .
C00T C014 1.395(6) .
C00U H00U 0.9300 .
C00U C015 1.367(7) .
C00V H00V 0.9300 .
C00W H00W 0.9300 .
C00X H00X 0.9300 .
C00X C00Z 1.369(6) .
C00Y H00Y 0.9300 .
C00Z H00Z 0.9300 .
C010 H010 0.9300 .
C010 C014 1.349(8) .
C011 H011 0.9300 .
C011 C013 1.396(7) .
C012 H012 0.9300 .
C012 C017 1.378(7) .
C013 H013 0.9300 .
C014 H014 0.9300 .
C015 H015 0.9300 .
C016 H016 0.9300 .
C016 C018 1.368(7) .
C017 H017 0.9300 .
C018 H018 0.9300 .
C019 H01A 0.9600 .
C019 H01B 0.9600 .
C019 H01C 0.9600 .
C01A H01D 0.9600 .
C01A H01E 0.9600 .
C01A H01F 0.9600 .

loop_
_smtbx_masks_void_nr
_smtbx_masks_void_average_x
_smtbx_masks_void_average_y
_smtbx_masks_void_average_z
_smtbx_masks_void_volume
_smtbx_masks_void_count_electrons
1 0.000 0.000 0.500 40.0 0.0
2 0.103 -0.603 0.000 396.5 91.0
